data_1568930
loop_
_publ_author_name
'Luo, Dan'
'Xiao, Han'
'Zhang, Min-Yi'
'Li, Shang-Da'
'He, Liang'
'Lv, Hong'
'Li, Chun-Sen'
'Lin, Qi-Pu'
'Fang, Wei-Hui'
'Zhang, Jian'

_publ_section_title
;
 Accurate binding of porous aluminum molecular ring catalysts with the
 substrate.
;
_journal_issue 20
_journal_name_full 'Chemical science'
_journal_page_first 5396
_journal_page_last 5404
_journal_paper_doi 10.1039/d3sc01260c
_journal_volume 14
_journal_year 2023
_chemical_formula_moiety 'C96 H88 Al8 N32 O40, 4(C7 H5 O)'
_chemical_formula_sum 'C124 H100 Al8 N32 O44'
_chemical_formula_weight 2958.19
_space_group_crystal_system tetragonal
_space_group_IT_number 97
_space_group_name_Hall 'I 4 2'
_space_group_name_H-M_alt 'I 4 2 2'
_atom_sites_solution_hydrogens mixed
_atom_sites_solution_primary dual
_audit_creation_date 2022-10-23
_audit_creation_method
;
Olex2 1.5
(compiled 2021.12.09 svn.r5202d8cf for OlexSys, GUI svn.r6439)
;
_audit_update_record
;
2022-10-24 deposited with the CCDC.	2023-03-31 downloaded from the CCDC.
;
_cell_angle_alpha 90
_cell_angle_beta 90
_cell_angle_gamma 90
_cell_formula_units_Z 2
_cell_length_a 22.8500(3)
_cell_length_b 22.8500(3)
_cell_length_c 14.9095(4)
_cell_measurement_reflns_used 6742
_cell_measurement_temperature 99.99(10)
_cell_measurement_theta_max 70.0630
_cell_measurement_theta_min 2.7190
_cell_volume 7784.6(3)
_computing_cell_refinement 'CrysAlisPro 1.171.41.115a (Rigaku OD, 2021)'
_computing_data_collection 'CrysAlisPro 1.171.41.115a (Rigaku OD, 2021)'
_computing_data_reduction 'CrysAlisPro 1.171.41.115a (Rigaku OD, 2021)'
_computing_molecular_graphics 'Olex2 1.5 (Dolomanov et al., 2009)'
_computing_publication_material 'Olex2 1.5 (Dolomanov et al., 2009)'
_computing_structure_refinement 'SHELXL 2018/3 (Sheldrick, 2015)'
_computing_structure_solution 'SHELXT 2018/2 (Sheldrick, 2018)'
_diffrn_ambient_environment N~2~
_diffrn_ambient_temperature 99.99(10)
_diffrn_detector 'Hybrid Pixel Array Detector'
_diffrn_detector_area_resol_mean 10.0000
_diffrn_detector_type HyPix
_diffrn_measured_fraction_theta_full 0.996
_diffrn_measured_fraction_theta_max 0.972
_diffrn_measurement_details
;
List of Runs (angles in degrees, time in seconds):

  # Type    Start    End  Width  t~exp~   \w     \q     \k     \f   Frames
#--------------------------------------------------------------------------
  1  \w     62.00 164.00   0.50    1.28    --  105.36 152.00 -18.00  204
  2  \w     25.00  81.00   0.50    0.32    --   47.08  77.00  60.00  112
  3  \w    -26.00  47.00   0.50    0.32    --   47.08 -38.00  60.00  146
  4  \w     33.00 111.00   0.50    1.28    --  105.36-125.00  90.00  156
  5  \w     33.00  75.00   0.50    1.28    --  105.36 -61.00  60.00   84
  6  \w    -27.00  30.00   0.50    0.32    --   47.08 -19.00  90.00  114
  7  \w   -174.00 -89.00   0.50    1.28    -- -104.50 -12.00-176.00  170
  8  \w   -174.00 -92.00   0.50    1.28    -- -104.50 -30.00-180.00  164
  9  \w   -119.00 -53.00   0.50    0.32    --  -47.08-156.00-149.00  132
 10  \w   -101.00 -32.00   0.50    1.28    -- -104.50  77.00  60.00  138
 11  \w    -68.00 -32.00   0.50    1.28    -- -104.50  61.00-150.00   72
;
_diffrn_measurement_device 'four-circle diffractometer'
_diffrn_measurement_device_type 'XtaLAB Synergy R, HyPix'
_diffrn_measurement_method '\w scans'
_diffrn_orient_matrix_type 'CrysAlisPro convention (1999,Acta A55,543-557)'
_diffrn_orient_matrix_UB_11 0.0438282000
_diffrn_orient_matrix_UB_12 0.0512784000
_diffrn_orient_matrix_UB_13 -0.0003569000
_diffrn_orient_matrix_UB_21 0.0506050000
_diffrn_orient_matrix_UB_22 -0.0432265000
_diffrn_orient_matrix_UB_23 -0.0164035000
_diffrn_orient_matrix_UB_31 -0.0082796000
_diffrn_orient_matrix_UB_32 0.0068121000
_diffrn_orient_matrix_UB_33 -0.1019705000
_diffrn_radiation_monochromator mirror
_diffrn_radiation_probe x-ray
_diffrn_radiation_type 'Cu K\a'
_diffrn_radiation_wavelength 1.54184
_diffrn_reflns_av_R_equivalents 0.0369
_diffrn_reflns_av_unetI/netI 0.0241
_diffrn_reflns_Laue_measured_fraction_full 0.996
_diffrn_reflns_Laue_measured_fraction_max 0.972
_diffrn_reflns_limit_h_max 28
_diffrn_reflns_limit_h_min -28
_diffrn_reflns_limit_k_max 27
_diffrn_reflns_limit_k_min -21
_diffrn_reflns_limit_l_max 13
_diffrn_reflns_limit_l_min -18
_diffrn_reflns_number 19245
_diffrn_reflns_point_group_measured_fraction_full 0.996
_diffrn_reflns_point_group_measured_fraction_max 0.962
_diffrn_reflns_theta_full 67.684
_diffrn_reflns_theta_max 76.667
_diffrn_reflns_theta_min 3.540
_diffrn_source 'Rotating-anode X-ray tube'
_diffrn_source_type 'PhotonJet R (Cu) X-ray Source'
_exptl_absorpt_coefficient_mu 1.230
_exptl_absorpt_correction_T_max 1.00000
_exptl_absorpt_correction_T_min 0.59005
_exptl_absorpt_correction_type multi-scan
_exptl_absorpt_process_details
;
CrysAlisPro 1.171.41.115a (Rigaku Oxford Diffraction, 2021)
Empirical absorption correction using spherical harmonics,
implemented in SCALE3 ABSPACK scaling algorithm.
;
_exptl_crystal_colour 'metallic yellowish yellow'
_exptl_crystal_colour_lustre metallic
_exptl_crystal_colour_modifier yellowish
_exptl_crystal_colour_primary yellow
_exptl_crystal_density_diffrn 1.262
_exptl_crystal_description plate
_exptl_crystal_F_000 3048
_exptl_crystal_size_max 0.4
_exptl_crystal_size_mid 0.2
_exptl_crystal_size_min 0.1
_refine_diff_density_max 0.709
_refine_diff_density_min -0.658
_refine_diff_density_rms 0.105
_refine_ls_abs_structure_details
;
 Flack x determined using 1234 quotients [(I+)-(I-)]/[(I+)+(I-)]
 (Parsons, Flack and Wagner, Acta Cryst. B69 (2013) 249-259).
;
_refine_ls_abs_structure_Flack 0.12(2)
_refine_ls_extinction_method none
_refine_ls_goodness_of_fit_ref 1.210
_refine_ls_hydrogen_treatment constr
_refine_ls_matrix_type full
_refine_ls_number_parameters 230
_refine_ls_number_reflns 3983
_refine_ls_number_restraints 63
_refine_ls_restrained_S_all 1.243
_refine_ls_R_factor_all 0.1055
_refine_ls_R_factor_gt 0.0967
_refine_ls_shift/su_max 0.004
_refine_ls_shift/su_mean 0.000
_refine_ls_structure_factor_coef Fsqd
_refine_ls_weighting_details 'w=1/[\s^2^(Fo^2^)+(0.2000P)^2^] where P=(Fo^2^+2Fc^2^)/3'
_refine_ls_weighting_scheme calc
_refine_ls_wR_factor_gt 0.2670
_refine_ls_wR_factor_ref 0.2804
_reflns_Friedel_coverage 0.755
_reflns_Friedel_fraction_full 0.996
_reflns_Friedel_fraction_max 0.949
_reflns_number_gt 3417
_reflns_number_total 3983
_reflns_threshold_expression 'I > 2\s(I)'
_cod_data_source_file d3sc01260c6.cif
_cod_data_source_block 4Bz@AlOC-59
_cod_depositor_comments 'Adding full bibliography for 1568928--1568931.cif.'
_cod_database_code 1568930
_shelx_shelxl_version_number 2018/3
_chemical_oxdiff_formula 'Al C N O'
_shelx_space_group_comment
;
The symmetry employed for this shelxl refinement is uniquely defined
by the following loop, which should always be used as a source of
symmetry information in preference to the above space-group names.
They are only intended as comments.
;
_shelx_estimated_absorpt_t_max 0.887
_shelx_estimated_absorpt_t_min 0.639
_olex2_refinement_description
;
1. Restrained distances
 H1A_$1-H1A
 2.2 with sigma of 0.02
 H00R_$2-H1B
 2.2 with sigma of 0.02
 H1B-H00R_$2
 2.2 with sigma of 0.02
2. Rigid bond restraints
 C00N, C00P, C00S, C00E
 with sigma for 1-2 distances of 0.01 and sigma for 1-3 distances of 0.02
 N00H
 with sigma for 1-2 distances of 0.01 and sigma for 1-3 distances of 0.02
 C00E
 with sigma for 1-2 distances of 0.01 and sigma for 1-3 distances of 0.02
 N00O, C00M
 with sigma for 1-2 distances of 0.01 and sigma for 1-3 distances of 0.02
 C00R, C00K
 with sigma for 1-2 distances of 0.01 and sigma for 1-3 distances of 0.02
 C00F
 with sigma for 1-2 distances of 0.01 and sigma for 1-3 distances of 0.01
 N1, C2
 with sigma for 1-2 distances of 0.01 and sigma for 1-3 distances of 0.02
3. Uiso/Uaniso restraints and constraints
Uanis(C5) \\sim Ueq: with sigma of 0.001 and sigma for terminal atoms of 0.002
Uanis(O3) \\sim Ueq: with sigma of 0.001 and sigma for terminal atoms of 0.002
Uanis(C00N) \\sim Ueq, Uanis(C00S) \\sim Ueq, Uanis(C00P) \\sim Ueq: with sigma
of 0.01 and sigma for terminal atoms of 0.02
Uanis(N00O) \\sim Ueq: with sigma of 0.001 and sigma for terminal atoms of 0.002
Uanis(C00R) \\sim Ueq: with sigma of 0.01 and sigma for terminal atoms of 0.02
Uanis(C2) \\sim Ueq: with sigma of 0.01 and sigma for terminal atoms of 0.02
Uanis(N1) \\sim Ueq, Uanis(C2) \\sim Ueq: with sigma of 0.01 and sigma for
terminal atoms of 0.02
4. Others
 Fixed Sof: O3(0.5)
5.a Riding coordinates:
 O03(H03)
5.b Aromatic/amide H refined with riding coordinates:
 C00B(H00B), C00J(H00J), C00F(H00F), C00M(H00M), C00K(H00K), C00R(H00R),
 C00P(H00P), C00S(H00S), C47(H47)
5.c Fitted hexagon refined as free rotating group:
 N00O(C00M,C00I,C00E,C00K,C00R)
5.d X=CH2 refined with riding coordinates:
 N00H(H00A,H00C), N1(H1A,H1B)
;
_smtbx_masks_void_probe_radius 1.2
_smtbx_masks_void_truncation_radius 1.2
_olex2_submission_special_instructions 'No special instructions were received'
_oxdiff_exptl_absorpt_empirical_details
;
Empirical correction (ABSPACK) includes:
- Absorption correction using spherical harmonics
- Frame scaling
;
_oxdiff_exptl_absorpt_empirical_full_max 1.609
_oxdiff_exptl_absorpt_empirical_full_min 0.563

loop_
_space_group_symop_operation_xyz
'x, y, z'
'-x, -y, z'
'-y, x, z'
'y, -x, z'
'-x, y, -z'
'x, -y, -z'
'y, x, -z'
'-y, -x, -z'
'x+1/2, y+1/2, z+1/2'
'-x+1/2, -y+1/2, z+1/2'
'-y+1/2, x+1/2, z+1/2'
'y+1/2, -x+1/2, z+1/2'
'-x+1/2, y+1/2, -z+1/2'
'x+1/2, -y+1/2, -z+1/2'
'y+1/2, x+1/2, -z+1/2'
'-y+1/2, -x+1/2, -z+1/2'

loop_
_atom_site_label
_atom_site_type_symbol
_atom_site_fract_x
_atom_site_fract_y
_atom_site_fract_z
_atom_site_U_iso_or_equiv
_atom_site_adp_type
_atom_site_occupancy
_atom_site_site_symmetry_order
_atom_site_calc_flag
_atom_site_refinement_flags_posn
_atom_site_refinement_flags_adp
_atom_site_refinement_flags_occupancy
_atom_site_disorder_assembly
_atom_site_disorder_group
Al01 Al 0.31150(9) 0.500000 0.500000 0.0480(6) Uani 1 2 d S T P . .
Al02 Al 0.36688(6) 0.63312(6) 0.500000 0.0486(6) Uani 1 2 d S T P . .
O03 O 0.36620(16) 0.55502(16) 0.4691(3) 0.0506(9) Uani 1 1 d . . . . .
H03 H 0.395570 0.542752 0.435928 0.061 Uiso 1 1 d R U . . .
O04 O 0.24956(17) 0.44954(16) 0.5356(3) 0.0580(10) Uani 1 1 d . . . . .
O05 O 0.28576(18) 0.35951(17) 0.5296(3) 0.0591(12) Uani 1 1 d . . . . .
O06 O 0.3059(2) 0.47018(18) 0.3817(3) 0.0590(11) Uani 1 1 d . . . . .
O07 O 0.3456(2) 0.38162(17) 0.3792(3) 0.0600(11) Uani 1 1 d . . . . .
C008 C 0.2449(2) 0.3953(2) 0.5471(4) 0.0469(11) Uani 1 1 d . . . . .
C00A C 0.3216(3) 0.4245(3) 0.3417(5) 0.0571(14) Uani 1 1 d . . . . .
C00B C 0.1420(3) 0.4101(4) 0.5950(9) 0.098(3) Uani 1 1 d . . . . .
H00B H 0.145429 0.450720 0.582676 0.117 Uiso 1 1 calc R U . . .
C00J C 0.0897(4) 0.3864(5) 0.6247(10) 0.112(4) Uani 1 1 d . . . . .
H00J H 0.056210 0.410920 0.628364 0.134 Uiso 1 1 calc R U . . .
N00C N 0.0849(5) 0.3303(5) 0.6484(8) 0.124(4) Uani 1 1 d . . . . .
C00F C 0.1311(5) 0.2952(4) 0.6364(10) 0.114(4) Uani 1 1 d . . . . .
H00F H 0.126902 0.254864 0.650521 0.137 Uiso 1 1 calc R U . . .
N00H N 0.2427(5) 0.5022(5) 0.2390(7) 0.129(4) Uani 1 1 d . . . . .
H00A H 0.216337 0.522107 0.208749 0.155 Uiso 1 1 calc R U . . .
H00C H 0.251259 0.512138 0.294500 0.155 Uiso 1 1 calc R U . . .
N00O N 0.2764(5) 0.3966(4) 0.0678(4) 0.191(7) Uani 1 1 d G U . . .
C00M C 0.2533(4) 0.4446(4) 0.1126(5) 0.152(7) Uani 1 1 d G U . . .
H00M H 0.225918 0.469404 0.083228 0.182 Uiso 1 1 calc R U . . .
C00I C 0.2701(4) 0.4564(3) 0.2003(5) 0.102(3) Uani 1 1 d G . . . .
C00E C 0.3101(3) 0.4201(3) 0.2432(3) 0.089(3) Uani 1 1 d G . . . .
C00K C 0.3333(4) 0.3721(3) 0.1984(5) 0.133(6) Uani 1 1 d G U . . .
H00K H 0.360621 0.347298 0.227764 0.160 Uiso 1 1 calc R U . . .
C00R C 0.3164(5) 0.3603(4) 0.1107(5) 0.152(5) Uani 1 1 d G U . . .
H00R H 0.332244 0.327445 0.080065 0.182 Uiso 1 1 calc R U . . .
C00N C 0.1087(10) 0.3913(10) 0.250000 0.153(7) Uani 1 2 d S TU P . .
C00P C 0.1361(11) 0.3756(10) 0.3275(14) 0.166(6) Uani 1 1 d . U . . .
H00P H 0.122904 0.391041 0.383067 0.199 Uiso 1 1 calc R U . . .
C00S C 0.1815(11) 0.3385(10) 0.3261(14) 0.163(6) Uani 1 1 d . U . . .
H00S H 0.206704 0.331723 0.375717 0.196 Uiso 1 1 calc R U . . .
O3 O 0.056(2) 0.451(2) 0.337(3) 0.244(14) Uani 0.5 1 d . U P . .
C47 C 0.1868(12) 0.3132(12) 0.250000 0.183(14) Uani 1 2 d S T P . .
H47 H 0.216189 0.283815 0.250000 0.220 Uiso 1 2 calc R U P . .
C5 C 0.0635(16) 0.4365(16) 0.250000 0.230(2) Uani 1 2 d S TU P . .
C1 C 0.1902(3) 0.3719(3) 0.5835(4) 0.0568(14) Uani 1 1 d . . . . .
C2 C 0.1844(4) 0.3144(4) 0.6045(7) 0.087(2) Uani 1 1 d . U . . .
N1 N 0.2316(9) 0.2773(8) 0.5894(9) 0.231(8) Uani 1 1 d . U . . .
H1A H 0.264326 0.291226 0.566644 0.278 Uiso 1 1 calc DR U . . .
H1B H 0.228846 0.239819 0.602520 0.278 Uiso 1 1 calc DR U . . .

loop_
_atom_site_aniso_label
_atom_site_aniso_U_11
_atom_site_aniso_U_22
_atom_site_aniso_U_33
_atom_site_aniso_U_23
_atom_site_aniso_U_13
_atom_site_aniso_U_12
Al01 0.0375(9) 0.0375(9) 0.0689(13) 0.0064(10) 0.000 0.000
Al02 0.0394(7) 0.0394(7) 0.0669(12) 0.0109(7) 0.0109(7) -0.0022(7)
O03 0.0355(16) 0.0433(17) 0.073(2) 0.0059(16) 0.0128(16) 0.0026(13)
O04 0.0357(17) 0.043(2) 0.096(3) 0.0088(19) -0.0018(18) -0.0026(15)
O05 0.0434(19) 0.0398(19) 0.094(3) 0.0143(19) -0.015(2) -0.0002(15)
O06 0.064(3) 0.045(2) 0.068(2) 0.0040(18) -0.017(2) 0.0120(17)
O07 0.063(2) 0.042(2) 0.075(3) 0.0063(19) -0.022(2) 0.0131(18)
C008 0.041(2) 0.040(2) 0.060(3) 0.006(2) -0.008(2) -0.004(2)
C00A 0.057(3) 0.044(3) 0.070(4) 0.004(3) -0.009(3) 0.015(2)
C00B 0.053(4) 0.067(4) 0.173(10) 0.010(5) 0.041(5) -0.007(3)
C00J 0.058(4) 0.100(7) 0.177(12) 0.034(7) 0.038(6) -0.007(4)
N00C 0.098(6) 0.104(6) 0.168(9) 0.015(6) 0.058(7) -0.036(5)
C00F 0.101(7) 0.071(5) 0.171(11) 0.032(6) 0.048(7) -0.021(5)
N00H 0.161(9) 0.108(7) 0.119(6) 0.021(6) -0.029(6) 0.069(7)
N00O 0.192(7) 0.191(7) 0.191(7) -0.0004(14) -0.0005(14) 0.0007(14)
C00M 0.25(2) 0.113(9) 0.096(7) 0.031(6) -0.056(10) 0.021(10)
C00I 0.127(8) 0.079(6) 0.100(6) 0.021(5) -0.035(6) 0.015(5)
C00E 0.121(8) 0.079(5) 0.065(4) 0.003(4) -0.026(5) 0.030(5)
C00K 0.226(17) 0.088(7) 0.085(6) -0.008(6) -0.022(8) 0.043(9)
C00R 0.211(12) 0.142(10) 0.102(6) -0.015(7) -0.021(8) 0.042(9)
C00N 0.145(9) 0.145(9) 0.167(11) -0.011(7) -0.011(7) -0.014(10)
C00P 0.187(12) 0.165(11) 0.146(9) -0.005(9) -0.002(9) -0.022(9)
C00S 0.172(11) 0.173(11) 0.146(10) -0.015(9) -0.013(9) -0.015(9)
O3 0.244(14) 0.244(14) 0.245(14) -0.001(3) 0.000(3) -0.001(3)
C47 0.24(2) 0.24(2) 0.078(10) -0.018(10) -0.018(10) -0.04(3)
C5 0.230(2) 0.230(2) 0.230(3) 0.0000(10) 0.0000(10) -0.0001(14)
C1 0.046(3) 0.056(3) 0.069(3) 0.009(3) 0.001(3) -0.011(3)
C2 0.087(5) 0.063(4) 0.112(6) 0.024(4) 0.015(4) -0.015(4)
N1 0.228(16) 0.172(13) 0.294(17) 0.086(14) 0.064(15) 0.068(11)

loop_
_atom_type_symbol
_atom_type_description
_atom_type_scat_dispersion_real
_atom_type_scat_dispersion_imag
_atom_type_scat_source
C C 0.0181 0.0091 'International Tables Vol C Tables 4.2.6.8 and 6.1.1.4'
H H 0.0000 0.0000 'International Tables Vol C Tables 4.2.6.8 and 6.1.1.4'
Al Al 0.2130 0.2455 'International Tables Vol C Tables 4.2.6.8 and 6.1.1.4'
N N 0.0311 0.0180 'International Tables Vol C Tables 4.2.6.8 and 6.1.1.4'
O O 0.0492 0.0322 'International Tables Vol C Tables 4.2.6.8 and 6.1.1.4'

loop_
_geom_angle_atom_site_label_1
_geom_angle_atom_site_label_2
_geom_angle_atom_site_label_3
_geom_angle
_geom_angle_site_symmetry_1
_geom_angle_site_symmetry_3
_geom_angle_publ_flag
O03 Al01 O03 93.9(2) . 6_566 ?
O03 Al01 O04 173.98(18) 6_566 6_566 ?
O03 Al01 O04 91.24(16) 6_566 . ?
O03 Al01 O04 91.24(16) . 6_566 ?
O03 Al01 O04 173.98(18) . . ?
O03 Al01 O06 91.88(18) . 6_566 ?
O03 Al01 O06 91.88(18) 6_566 . ?
O03 Al01 O06 93.38(19) 6_566 6_566 ?
O03 Al01 O06 93.38(19) . . ?
O04 Al01 O04 83.8(3) . 6_566 ?
O06 Al01 O04 89.5(2) . . ?
O06 Al01 O04 84.7(2) . 6_566 ?
O06 Al01 O04 89.5(2) 6_566 6_566 ?
O06 Al01 O04 84.7(2) 6_566 . ?
O06 Al01 O06 172.3(3) 6_566 . ?
O03 Al02 O03 94.5(2) 8_666 . ?
O03 Al02 O05 91.12(17) 8_666 4_565 ?
O03 Al02 O05 174.37(18) 8_666 6_566 ?
O03 Al02 O05 91.12(17) . 6_566 ?
O03 Al02 O05 174.37(18) . 4_565 ?
O03 Al02 O07 90.76(19) 8_666 6_566 ?
O03 Al02 O07 90.76(19) . 4_565 ?
O03 Al02 O07 93.61(18) 8_666 4_565 ?
O03 Al02 O07 93.61(18) . 6_566 ?
O05 Al02 O05 83.3(3) 4_565 6_566 ?
O07 Al02 O05 86.02(19) 6_566 4_565 ?
O07 Al02 O05 89.2(2) 6_566 6_566 ?
O07 Al02 O05 86.02(19) 4_565 6_566 ?
O07 Al02 O05 89.2(2) 4_565 4_565 ?
O07 Al02 O07 173.6(3) 6_566 4_565 ?
Al01 O03 Al02 127.4(2) . . ?
Al01 O03 H03 116.3 . . ?
Al02 O03 H03 116.3 . . ?
C008 O04 Al01 134.4(4) . . ?
C008 O05 Al02 134.7(4) . 3_655 ?
C00A O06 Al01 136.3(4) . . ?
C00A O07 Al02 132.4(4) . 3_655 ?
O04 C008 O05 123.1(5) . . ?
O04 C008 C1 118.9(5) . . ?
O05 C008 C1 118.0(5) . . ?
O06 C00A O07 124.2(6) . . ?
O06 C00A C00E 118.3(5) . . ?
O07 C00A C00E 117.5(6) . . ?
C00J C00B H00B 121.0 . . ?
C00J C00B C1 118.1(8) . . ?
C1 C00B H00B 121.0 . . ?
C00B C00J H00J 119.0 . . ?
N00C C00J C00B 122.1(10) . . ?
N00C C00J H00J 119.0 . . ?
C00J N00C C00F 118.4(7) . . ?
N00C C00F H00F 118.2 . . ?
N00C C00F C2 123.6(9) . . ?
C2 C00F H00F 118.2 . . ?
H00A N00H H00C 120.0 . . ?
C00I N00H H00A 120.0 . . ?
C00I N00H H00C 120.0 . . ?
C00M N00O C00R 120.0 . . ?
N00O C00M H00M 120.0 . . ?
C00I C00M N00O 120.0 . . ?
C00I C00M H00M 120.0 . . ?
N00H C00I C00M 115.1(6) . . ?
N00H C00I C00E 124.8(6) . . ?
C00M C00I C00E 120.0 . . ?
C00I C00E C00A 121.8(5) . . ?
C00K C00E C00A 117.3(5) . . ?
C00K C00E C00I 120.0 . . ?
C00E C00K H00K 120.0 . . ?
C00R C00K C00E 120.0 . . ?
C00R C00K H00K 120.0 . . ?
N00O C00R H00R 120.0 . . ?
C00K C00R N00O 120.0 . . ?
C00K C00R H00R 120.0 . . ?
C00P C00N C00P 118(3) 16 . ?
C00P C00N C5 120.8(16) 16 . ?
C00P C00N C5 120.8(16) . . ?
C00N C00P H00P 119.7 . . ?
C00S C00P C00N 121(2) . . ?
C00S C00P H00P 119.7 . . ?
C00P C00S H00S 124.1 . . ?
C47 C00S C00P 112(3) . . ?
C47 C00S H00S 124.1 . . ?
C00S C47 C00S 135(4) . 16 ?
C00S C47 H47 112.7 . . ?
C00S C47 H47 112.7 16 . ?
O3 C5 C00N 105(3) . . ?
O3 C5 C00N 105(3) 16 . ?
O3 C5 O3 149(6) . 16 ?
C00B C1 C008 119.0(6) . . ?
C2 C1 C008 121.5(7) . . ?
C2 C1 C00B 119.5(7) . . ?
C00F C2 N1 123.2(11) . . ?
C1 C2 C00F 118.2(9) . . ?
C1 C2 N1 118.5(11) . . ?
C2 N1 H1A 120.0 . . ?
C2 N1 H1B 120.0 . . ?
H1A N1 H1B 120.0 . . ?

loop_
_geom_bond_atom_site_label_1
_geom_bond_atom_site_label_2
_geom_bond_distance
_geom_bond_site_symmetry_2
_geom_bond_publ_flag
Al01 O03 1.831(4) . ?
Al01 O03 1.832(4) 6_566 ?
Al01 O04 1.901(4) 6_566 ?
Al01 O04 1.901(4) . ?
Al01 O06 1.895(4) 6_566 ?
Al01 O06 1.895(4) . ?
Al02 O03 1.843(4) 8_666 ?
Al02 O03 1.843(4) . ?
Al02 O05 1.913(5) 6_566 ?
Al02 O05 1.913(5) 4_565 ?
Al02 O07 1.896(4) 6_566 ?
Al02 O07 1.896(4) 4_565 ?
O03 H03 0.8799 . ?
O04 C008 1.255(6) . ?
O05 C008 1.268(7) . ?
O06 C00A 1.254(8) . ?
O07 C00A 1.255(7) . ?
C008 C1 1.464(8) . ?
C00A C00E 1.494(8) . ?
C00B H00B 0.9500 . ?
C00B C00J 1.384(10) . ?
C00B C1 1.415(11) . ?
C00J H00J 0.9500 . ?
C00J N00C 1.335(15) . ?
N00C C00F 1.337(16) . ?
C00F H00F 0.9500 . ?
C00F C2 1.380(13) . ?
N00H H00A 0.8800 . ?
N00H H00C 0.8800 . ?
N00H C00I 1.349(12) . ?
N00O C00M 1.3900 . ?
N00O C00R 1.3900 . ?
C00M H00M 0.9500 . ?
C00M C00I 1.3900 . ?
C00I C00E 1.3900 . ?
C00E C00K 1.3900 . ?
C00K H00K 0.9500 . ?
C00K C00R 1.3900 . ?
C00R H00R 0.9500 . ?
C00N C00P 1.36(3) . ?
C00N C00P 1.36(3) 16 ?
C00N C5 1.46(5) . ?
C00P H00P 0.9500 . ?
C00P C00S 1.34(3) . ?
C00S H00S 0.9500 . ?
C00S C47 1.28(3) . ?
O3 C5 1.35(4) . ?
C47 H47 0.9500 . ?
C1 C2 1.359(10) . ?
C2 N1 1.391(17) . ?
N1 H1A 0.8800 . ?
N1 H1B 0.8800 . ?

loop_
_geom_torsion_atom_site_label_1
_geom_torsion_atom_site_label_2
_geom_torsion_atom_site_label_3
_geom_torsion_atom_site_label_4
_geom_torsion
_geom_torsion_site_symmetry_1
_geom_torsion_site_symmetry_2
_geom_torsion_site_symmetry_3
_geom_torsion_site_symmetry_4
_geom_torsion_publ_flag
Al01 O04 C008 O05 -4.8(10) . . . . ?
Al01 O04 C008 C1 174.5(4) . . . . ?
Al01 O06 C00A O07 3.9(11) . . . . ?
Al01 O06 C00A C00E -177.1(5) . . . . ?
Al02 O05 C008 O04 10.7(10) 3_655 . . . ?
Al02 O05 C008 C1 -168.6(4) 3_655 . . . ?
Al02 O07 C00A O06 0.3(11) 3_655 . . . ?
Al02 O07 C00A C00E -178.7(5) 3_655 . . . ?
O03 Al01 O03 Al02 -134.4(4) 6_566 . . . ?
O03 Al01 O06 C00A 14.1(7) 6_566 . . . ?
O03 Al01 O06 C00A 108.1(7) . . . . ?
O03 Al02 O03 Al01 134.6(4) 8_666 . . . ?
O04 Al01 O03 Al02 48.7(3) 6_566 . . . ?
O04 Al01 O06 C00A -160.9(7) 6_566 . . . ?
O04 Al01 O06 C00A -77.1(7) . . . . ?
O04 C008 C1 C00B 7.0(11) . . . . ?
O04 C008 C1 C2 -174.3(7) . . . . ?
O05 Al02 O03 Al01 -45.7(3) 6_566 . . . ?
O05 C008 C1 C00B -173.6(8) . . . . ?
O05 C008 C1 C2 5.1(10) . . . . ?
O06 Al01 O03 Al02 133.4(3) . . . . ?
O06 Al01 O03 Al02 -40.9(3) 6_566 . . . ?
O06 C00A C00E C00I -17.5(9) . . . . ?
O06 C00A C00E C00K 173.3(6) . . . . ?
O07 Al02 O03 Al01 -131.7(3) 4_565 . . . ?
O07 Al02 O03 Al01 43.6(3) 6_566 . . . ?
O07 C00A C00E C00I 161.6(6) . . . . ?
O07 C00A C00E C00K -7.7(9) . . . . ?
C008 C1 C2 C00F -178.4(10) . . . . ?
C008 C1 C2 N1 -1.1(15) . . . . ?
C00A C00E C00K C00R 169.4(6) . . . . ?
C00B C00J N00C C00F -5(2) . . . . ?
C00B C1 C2 C00F 0.2(16) . . . . ?
C00B C1 C2 N1 177.5(12) . . . . ?
C00J C00B C1 C008 176.5(10) . . . . ?
C00J C00B C1 C2 -2.2(17) . . . . ?
C00J N00C C00F C2 3(2) . . . . ?
N00C C00F C2 C1 -1(2) . . . . ?
N00C C00F C2 N1 -177.8(14) . . . . ?
N00H C00I C00E C00A 7.3(12) . . . . ?
N00H C00I C00E C00K 176.3(12) . . . . ?
N00O C00M C00I N00H -176.6(11) . . . . ?
N00O C00M C00I C00E 0.0 . . . . ?
C00M N00O C00R C00K 0.0 . . . . ?
C00M C00I C00E C00A -169.0(7) . . . . ?
C00M C00I C00E C00K 0.0 . . . . ?
C00I C00E C00K C00R 0.0 . . . . ?
C00E C00K C00R N00O 0.0 . . . . ?
C00R N00O C00M C00I 0.0 . . . . ?
C00N C00P C00S C47 -12(3) . . . . ?
C00P C00N C00P C00S 6.7(17) 16 . . . ?
C00P C00N C5 O3 175(3) 16 . . . ?
C00P C00N C5 O3 -5(3) 16 . . 16 ?
C00P C00N C5 O3 -5(3) . . . . ?
C00P C00N C5 O3 175(3) . . . 16 ?
C00P C00S C47 C00S 6.2(15) . . . 16 ?
C5 C00N C00P C00S -173.2(17) . . . . ?
C1 C00B C00J N00C 5(2) . . . . ?

loop_
_smtbx_masks_void_nr
_smtbx_masks_void_average_x
_smtbx_masks_void_average_y
_smtbx_masks_void_average_z
_smtbx_masks_void_volume
_smtbx_masks_void_count_electrons
_smtbx_masks_void_content
1 0.000 0.000 -0.195 581.7 192.3 ?
2 0.000 0.500 0.000 16.3 11.0 ?
3 0.000 0.500 0.500 16.3 11.0 ?
4 0.500 0.500 -0.678 581.7 192.3 ?
5 0.500 0.000 0.000 16.3 11.0 ?
6 0.500 0.000 0.500 16.3 11.0 ?
